data_4500475
loop_
_publ_author_name
'Dikundwar, Amol G.'
'Dutta, Gitish K.'
'Guru Row, Tayur N.'
'Patil, Satish'

_publ_section_title
;
 Polymorphism in Opto-Electronic Materials with a Benzothiazole-fluorene
 Core: A Consequence of High Conformational Flexibility of \p-Conjugated
 Backbone and Alkyl Side Chains
;
_journal_issue 5
_journal_name_full 'Crystal Growth &amp; Design'
_journal_page_first 1615
_journal_paper_doi 10.1021/cg101579f
_journal_volume 11
_journal_year 2011
_chemical_compound_source 'see text'
_chemical_formula_moiety 'C55 H56 N2 S2'
_chemical_formula_sum 'C55 H56 N2 S2'
_chemical_formula_weight 809.16
_chemical_name_systematic
;
2,2'-((octyl-9H-fluorene-2,7-diyl)bis(4,1 phenylene))bisbenzo[d]thiazole
;
_space_group_IT_number 2
_symmetry_cell_setting triclinic
_symmetry_Int_Tables_number 2
_symmetry_space_group_name_Hall '-P 1'
_symmetry_space_group_name_H-M 'P -1'
_atom_sites_solution_hydrogens geom
_atom_sites_solution_primary direct
_atom_sites_solution_secondary difmap
_cell_angle_alpha 88.609(5)
_cell_angle_beta 88.098(4)
_cell_angle_gamma 86.185(5)
_cell_formula_units_Z 2
_cell_length_a 8.2872(4)
_cell_length_b 14.9135(9)
_cell_length_c 17.9141(10)
_cell_measurement_reflns_used 16460
_cell_measurement_temperature 295(1)
_cell_measurement_theta_max 25.0
_cell_measurement_theta_min 2.5
_cell_volume 2207.4(2)
_computing_cell_refinement 'CrysAlisPro CCD (Oxford Diffraction, 2009)'
_computing_data_collection 'CrysAlisPro CCD (Oxford Diffraction, 2009)'
_computing_data_reduction 'CrysAlisPro RED (Oxford Diffraction, 2009)'
_computing_molecular_graphics 'Ortep-3 (Farrugia, 1997) and CAMERON (Watkin et al., 1993)'
_computing_publication_material 'WinGX (Farrugia, 1999)'
_computing_structure_refinement 'SHELXL97 (Sheldrick, 2008)'
_computing_structure_solution 'SHELXS97  (Sheldrick, 2008)'
_diffrn_ambient_temperature 295(1)
_diffrn_measured_fraction_theta_full 0.999
_diffrn_measured_fraction_theta_max 0.999
_diffrn_measurement_device_type 'Oxford Xcalibur,Eos(Nova) CCD detector'
_diffrn_measurement_method 'f\w scans'
_diffrn_radiation_monochromator graphite
_diffrn_radiation_probe x-ray
_diffrn_radiation_source 'Enhance (Mo) X-ray Source'
_diffrn_radiation_type MoK\a
_diffrn_radiation_wavelength 0.71073
_diffrn_reflns_av_R_equivalents 0.0417
_diffrn_reflns_av_sigmaI/netI 0.0876
_diffrn_reflns_limit_h_max 9
_diffrn_reflns_limit_h_min -9
_diffrn_reflns_limit_k_max 17
_diffrn_reflns_limit_k_min -16
_diffrn_reflns_limit_l_max 21
_diffrn_reflns_limit_l_min -20
_diffrn_reflns_number 16460
_diffrn_reflns_reduction_process
;
;
_diffrn_reflns_theta_full 25.00
_diffrn_reflns_theta_max 25.00
_diffrn_reflns_theta_min 2.46
_exptl_absorpt_coefficient_mu 0.160
_exptl_absorpt_correction_T_max 0.9763
_exptl_absorpt_correction_T_min 0.9686
_exptl_absorpt_correction_type multi-scan
_exptl_absorpt_process_details 'CrysAlis RED (Oxford Diffraction,2009)'
_exptl_crystal_colour colorless
_exptl_crystal_density_diffrn 1.217
_exptl_crystal_density_method 'Not Measured'
_exptl_crystal_description block
_exptl_crystal_F_000 864
_exptl_crystal_size_max 0.20
_exptl_crystal_size_mid 0.15
_exptl_crystal_size_min 0.15
_refine_diff_density_max 0.188
_refine_diff_density_min -0.240
_refine_diff_density_rms 0.040
_refine_ls_extinction_method none
_refine_ls_goodness_of_fit_ref 0.983
_refine_ls_hydrogen_treatment constr
_refine_ls_matrix_type full
_refine_ls_number_parameters 534
_refine_ls_number_reflns 7770
_refine_ls_number_restraints 0
_refine_ls_restrained_S_all 0.983
_refine_ls_R_factor_all 0.1163
_refine_ls_R_factor_gt 0.0597
_refine_ls_shift/su_max 0.001
_refine_ls_shift/su_mean 0.000
_refine_ls_structure_factor_coef Fsqd
_refine_ls_weighting_details 'calc w=1/[\s^2^(Fo^2^)+(0.0323P)^2^+0.0000P] where P=(Fo^2^+2Fc^2^)/3'
_refine_ls_weighting_scheme calc
_refine_ls_wR_factor_gt 0.1051
_refine_ls_wR_factor_ref 0.1306
_reflns_number_gt 4352
_reflns_number_total 7770
_reflns_threshold_expression >2sigma(I)
_cod_data_source_file cg101579f_si_004.cif
_cod_data_source_block aa1_1
_cod_depositor_comments
;
The following automatic conversions were performed:

'_symmetry_cell_setting' value 'Triclinic' changed to 'triclinic'
according to /home/saulius/struct/CIF-dictionaries/cif_core.dic
dictionary named 'cif_core.dic' version 2.4.1 from 2010-06-29.

Automatic conversion script
Id: cif_fix_values 1715 2011-07-08 13:25:40Z adriana 
;
_cod_original_cell_volume 2207.3(2)
_cod_database_code 4500475

loop_
_symmetry_equiv_pos_site_id
_symmetry_equiv_pos_as_xyz
1 x,y,z
2 -x,-y,-z

loop_
_atom_site_label
_atom_site_type_symbol
_atom_site_fract_x
_atom_site_fract_y
_atom_site_fract_z
_atom_site_U_iso_or_equiv
_atom_site_adp_type
_atom_site_occupancy
_atom_site_symmetry_multiplicity
_atom_site_calc_flag
_atom_site_refinement_flags
C8 C -0.0982(3) 0.15435(18) 0.90215(14) 0.0439(7) Uani 1 1 d .
H8 H -0.1035 0.1137 0.9422 0.053 Uiso 1 1 calc R
C7 C -0.1604(3) 0.24315(18) 0.91071(14) 0.0409(7) Uani 1 1 d .
C12 C -0.0239(3) 0.18586(18) 0.77363(14) 0.0402(7) Uani 1 1 d .
C27 C -0.2309(3) 0.27559(18) 0.98323(14) 0.0405(7) Uani 1 1 d .
C13 C -0.0294(3) 0.12649(17) 0.83499(13) 0.0392(7) Uani 1 1 d .
C30 C -0.3605(3) 0.33646(19) 1.12247(14) 0.0432(7) Uani 1 1 d .
C31 C -0.4304(3) 0.36972(19) 1.19364(14) 0.0438(7) Uani 1 1 d .
C2 C 0.2079(3) 0.01684(19) 0.61066(14) 0.0423(7) Uani 1 1 d .
C48 C -0.0605(3) -0.04166(18) 0.82694(14) 0.0461(7) Uani 1 1 d .
H9D H -0.0016 -0.0975 0.8130 0.055 Uiso 1 1 calc R
H9E H -0.0910 -0.0468 0.8795 0.055 Uiso 1 1 calc R
C40 C 0.2041(3) 0.01729(18) 0.86411(14) 0.0441(7) Uani 1 1 d .
H1D H 0.1699 0.0185 0.9164 0.053 Uiso 1 1 calc R
H1E H 0.2512 -0.0427 0.8542 0.053 Uiso 1 1 calc R
C9 C 0.0532(3) 0.03502(18) 0.81622(13) 0.0403(7) Uani 1 1 d .
C11 C 0.0549(3) 0.13789(18) 0.71046(14) 0.0402(7) Uani 1 1 d .
C1 C 0.1774(3) -0.00968(19) 0.68473(14) 0.0447(7) Uani 1 1 d .
H1 H 0.2085 -0.0678 0.7010 0.054 Uiso 1 1 calc R
C10 C 0.1008(3) 0.05045(18) 0.73394(13) 0.0391(7) Uani 1 1 d .
C39 C -0.3181(4) 0.35791(19) 0.98993(15) 0.0533(9) Uani 1 1 d .
H39 H -0.3344 0.3940 0.9474 0.064 Uiso 1 1 calc R
C38 C -0.3812(4) 0.3878(2) 1.05766(15) 0.0550(9) Uani 1 1 d .
H38 H -0.4387 0.4434 1.0599 0.066 Uiso 1 1 calc R
C14 C 0.2851(3) -0.04724(19) 0.55598(14) 0.0462(7) Uani 1 1 d .
C28 C -0.2108(4) 0.2251(2) 1.04894(15) 0.0603(9) Uani 1 1 d .
H28 H -0.1523 0.1697 1.0472 0.072 Uiso 1 1 calc R
C5 C -0.0838(4) 0.27358(18) 0.78075(15) 0.0519(8) Uani 1 1 d .
H5 H -0.0795 0.3136 0.7402 0.062 Uiso 1 1 calc R
C6 C -0.1505(4) 0.30170(19) 0.84855(15) 0.0533(8) Uani 1 1 d .
H6 H -0.1900 0.3612 0.8531 0.064 Uiso 1 1 calc R
C17 C 0.4305(3) -0.1692(2) 0.45276(14) 0.0483(8) Uani 1 1 d .
C4 C 0.0848(3) 0.1650(2) 0.63747(15) 0.0514(8) Uani 1 1 d .
H4 H 0.0551 0.2234 0.6214 0.062 Uiso 1 1 calc R
C41 C 0.3343(3) 0.0837(2) 0.85085(15) 0.0506(8) Uani 1 1 d .
H2D H 0.2822 0.1423 0.8394 0.061 Uiso 1 1 calc R
H2E H 0.4000 0.0653 0.8074 0.061 Uiso 1 1 calc R
C29 C -0.2750(4) 0.2546(2) 1.11644(15) 0.0595(9) Uani 1 1 d .
H29 H -0.2601 0.2184 1.1590 0.071 Uiso 1 1 calc R
C18 C 0.5084(4) -0.2335(2) 0.39977(14) 0.0508(8) Uani 1 1 d .
C3 C 0.1598(3) 0.1039(2) 0.58855(14) 0.0491(8) Uani 1 1 d .
H3 H 0.1787 0.1219 0.5391 0.059 Uiso 1 1 calc R
C32 C -0.5003(3) 0.3968(2) 1.32531(15) 0.0503(8) Uani 1 1 d .
C37 C -0.5787(4) 0.4529(2) 1.27290(15) 0.0506(8) Uani 1 1 d .
C26 C 0.4058(4) -0.1108(2) 0.57656(15) 0.0556(9) Uani 1 1 d .
H26 H 0.4398 -0.1128 0.6256 0.067 Uiso 1 1 calc R
C49 C -0.2144(3) -0.0305(2) 0.78214(16) 0.0543(8) Uani 1 1 d .
H10D H -0.2803 0.0209 0.8005 0.065 Uiso 1 1 calc R
H10E H -0.1848 -0.0178 0.7303 0.065 Uiso 1 1 calc R
C24 C 0.6695(4) -0.3453(2) 0.35624(16) 0.0572(9) Uani 1 1 d .
C25 C 0.4771(4) -0.1712(2) 0.52639(15) 0.0576(9) Uani 1 1 d .
H25 H 0.5570 -0.2135 0.5421 0.069 Uiso 1 1 calc R
C19 C 0.6055(4) -0.3146(2) 0.28845(16) 0.0596(9) Uani 1 1 d .
C15 C 0.2394(4) -0.0466(2) 0.48208(15) 0.0572(9) Uani 1 1 d .
H15 H 0.1589 -0.0047 0.4663 0.069 Uiso 1 1 calc R
C16 C 0.3104(4) -0.1065(2) 0.43174(15) 0.0598(9) Uani 1 1 d .
H16 H 0.2767 -0.1045 0.3827 0.072 Uiso 1 1 calc R
C34 C -0.6395(4) 0.4754(3) 1.42312(18) 0.0712(10) Uani 1 1 d .
H34 H -0.6597 0.4844 1.4739 0.085 Uiso 1 1 calc R
C44 C 0.3022(4) 0.2346(2) 0.97042(16) 0.0648(9) Uani 1 1 d .
H5D H 0.3908 0.2683 0.9506 0.078 Uiso 1 1 calc R
H5E H 0.2207 0.2359 0.9327 0.078 Uiso 1 1 calc R
C45 C 0.2302(4) 0.2810(2) 1.03886(17) 0.0658(9) Uani 1 1 d .
H6D H 0.1428 0.2467 1.0592 0.079 Uiso 1 1 calc R
H6E H 0.3123 0.2805 1.0762 0.079 Uiso 1 1 calc R
C42 C 0.4453(4) 0.0926(2) 0.91594(16) 0.0661(10) Uani 1 1 d .
H3D H 0.4888 0.0331 0.9308 0.079 Uiso 1 1 calc R
H3E H 0.5355 0.1269 0.8989 0.079 Uiso 1 1 calc R
C43 C 0.3647(4) 0.1378(2) 0.98410(16) 0.0649(9) Uani 1 1 d .
H4D H 0.2748 0.1034 1.0014 0.078 Uiso 1 1 calc R
H4E H 0.4419 0.1361 1.0237 0.078 Uiso 1 1 calc R
C50 C -0.3154(4) -0.1124(2) 0.78581(17) 0.0682(10) Uani 1 1 d .
H11D H -0.4121 -0.0988 0.7575 0.082 Uiso 1 1 calc R
H11E H -0.3494 -0.1231 0.8374 0.082 Uiso 1 1 calc R
C53 C -0.0847(4) -0.2784(2) 0.64754(17) 0.0745(10) Uani 1 1 d .
H14D H 0.0014 -0.2979 0.6808 0.089 Uiso 1 1 calc R
H14E H -0.1620 -0.3245 0.6490 0.089 Uiso 1 1 calc R
C20 C 0.6523(5) -0.3549(3) 0.22123(18) 0.0797(12) Uani 1 1 d .
H20 H 0.6087 -0.3342 0.1764 0.096 Uiso 1 1 calc R
C33 C -0.5300(4) 0.4076(2) 1.40120(16) 0.0652(9) Uani 1 1 d .
H33 H -0.4774 0.3700 1.4361 0.078 Uiso 1 1 calc R
C51 C -0.2289(4) -0.1984(2) 0.75611(16) 0.0693(10) Uani 1 1 d .
H12D H -0.1379 -0.2151 0.7874 0.083 Uiso 1 1 calc R
H12E H -0.3027 -0.2462 0.7606 0.083 Uiso 1 1 calc R
C36 C -0.6909(4) 0.5193(2) 1.29715(17) 0.0763(12) Uani 1 1 d .
H36 H -0.7460 0.5563 1.2626 0.092 Uiso 1 1 calc R
C52 C -0.1682(4) -0.1921(2) 0.67660(16) 0.0735(11) Uani 1 1 d .
H13D H -0.0930 -0.1450 0.6721 0.088 Uiso 1 1 calc R
H13E H -0.2589 -0.1747 0.6453 0.088 Uiso 1 1 calc R
C35 C -0.7210(4) 0.5308(3) 1.37199(18) 0.0820(12) Uani 1 1 d .
H35 H -0.7961 0.5757 1.3884 0.098 Uiso 1 1 calc R
C23 C 0.7836(4) -0.4180(2) 0.35611(19) 0.0742(11) Uani 1 1 d .
H23 H 0.8275 -0.4396 0.4007 0.089 Uiso 1 1 calc R
C21 C 0.7654(5) -0.4265(3) 0.2236(2) 0.0841(13) Uani 1 1 d .
H21 H 0.7987 -0.4547 0.1795 0.101 Uiso 1 1 calc R
C22 C 0.8309(5) -0.4576(2) 0.2903(2) 0.0804(12) Uani 1 1 d .
H22 H 0.9079 -0.5060 0.2902 0.097 Uiso 1 1 calc R
C46 C 0.1658(4) 0.3764(2) 1.02520(19) 0.0839(12) Uani 1 1 d .
H7D H 0.0855 0.3771 0.9870 0.101 Uiso 1 1 calc R
H7E H 0.2538 0.4110 1.0059 0.101 Uiso 1 1 calc R
C54 C -0.0154(5) -0.2710(3) 0.57078(19) 0.1095(17) Uani 1 1 d .
H15D H -0.1024 -0.2524 0.5378 0.131 Uiso 1 1 calc R
H15E H 0.0593 -0.2236 0.5695 0.131 Uiso 1 1 calc R
C47 C 0.0901(5) 0.4225(3) 1.0937(2) 0.1051(14) Uani 1 1 d .
H8D H 0.0566 0.4836 1.0809 0.158 Uiso 1 1 calc R
H8E H 0.1680 0.4215 1.1323 0.158 Uiso 1 1 calc R
H8F H -0.0021 0.3914 1.1113 0.158 Uiso 1 1 calc R
C55 C 0.0696(5) -0.3518(3) 0.5406(2) 0.1255(19) Uani 1 1 d .
H16D H 0.1111 -0.3390 0.4912 0.188 Uiso 1 1 calc R
H16E H -0.0040 -0.3987 0.5389 0.188 Uiso 1 1 calc R
H16F H 0.1575 -0.3709 0.5721 0.188 Uiso 1 1 calc R
N2 N -0.5374(3) 0.43650(16) 1.19882(12) 0.0532(7) Uani 1 1 d .
N1 N 0.6128(3) -0.29887(17) 0.41873(12) 0.0566(7) Uani 1 1 d .
S2 S -0.36926(10) 0.32049(6) 1.27896(4) 0.0601(3) Uani 1 1 d .
S1 S 0.46920(12) -0.22368(6) 0.30479(4) 0.0726(3) Uani 1 1 d .

loop_
_atom_site_aniso_label
_atom_site_aniso_U_11
_atom_site_aniso_U_22
_atom_site_aniso_U_33
_atom_site_aniso_U_23
_atom_site_aniso_U_13
_atom_site_aniso_U_12
C8 0.0472(18) 0.0373(18) 0.0463(17) 0.0012(13) 0.0039(13) -0.0001(14)
C7 0.0425(17) 0.0349(17) 0.0450(16) -0.0068(13) 0.0020(13) -0.0001(14)
C12 0.0410(17) 0.0342(17) 0.0447(16) 0.0013(13) 0.0006(13) 0.0019(14)
C27 0.0405(17) 0.0324(16) 0.0489(17) -0.0068(13) 0.0009(13) -0.0030(13)
C13 0.0431(17) 0.0342(17) 0.0401(15) -0.0035(13) -0.0002(12) -0.0002(13)
C30 0.0426(18) 0.0402(18) 0.0470(17) -0.0069(14) 0.0030(13) -0.0038(14)
C31 0.0425(18) 0.0392(18) 0.0501(17) -0.0065(13) 0.0042(13) -0.0064(14)
C2 0.0389(17) 0.0451(19) 0.0426(16) -0.0034(14) 0.0026(13) -0.0009(14)
C48 0.054(2) 0.0345(17) 0.0491(17) -0.0033(13) 0.0048(14) -0.0013(15)
C40 0.0541(19) 0.0360(17) 0.0411(16) -0.0036(13) -0.0022(13) 0.0056(14)
C9 0.0479(18) 0.0325(17) 0.0398(15) -0.0036(12) 0.0052(13) 0.0015(14)
C11 0.0431(17) 0.0354(17) 0.0415(16) -0.0021(13) 0.0010(13) 0.0016(14)
C1 0.0504(19) 0.0391(18) 0.0433(16) 0.0001(13) 0.0035(13) 0.0047(14)
C10 0.0429(17) 0.0383(17) 0.0353(15) 0.0006(12) 0.0048(12) 0.0002(13)
C39 0.066(2) 0.0421(19) 0.0488(18) -0.0004(14) 0.0061(15) 0.0138(17)
C38 0.062(2) 0.0428(19) 0.0579(19) -0.0062(15) 0.0058(16) 0.0119(16)
C14 0.0514(19) 0.0452(19) 0.0418(17) -0.0044(14) 0.0033(14) -0.0014(15)
C28 0.081(2) 0.0414(19) 0.0544(19) -0.0012(15) 0.0148(17) 0.0160(18)
C5 0.072(2) 0.0336(18) 0.0477(17) 0.0036(14) 0.0008(15) 0.0095(16)
C6 0.071(2) 0.0346(18) 0.0525(18) -0.0037(14) 0.0001(15) 0.0096(16)
C17 0.055(2) 0.050(2) 0.0398(17) -0.0054(14) 0.0027(14) -0.0046(16)
C4 0.062(2) 0.0427(19) 0.0479(18) 0.0060(15) 0.0039(15) 0.0035(16)
C41 0.0455(19) 0.055(2) 0.0506(18) 0.0008(15) 0.0028(14) -0.0037(16)
C29 0.080(2) 0.043(2) 0.0531(19) 0.0014(15) 0.0053(17) 0.0133(18)
C18 0.058(2) 0.052(2) 0.0433(17) -0.0076(15) 0.0045(14) -0.0085(17)
C3 0.057(2) 0.054(2) 0.0357(16) 0.0024(14) 0.0010(13) -0.0037(16)
C32 0.0517(19) 0.052(2) 0.0471(18) -0.0051(15) 0.0033(14) -0.0026(16)
C37 0.055(2) 0.050(2) 0.0466(18) -0.0060(15) 0.0056(14) 0.0020(16)
C26 0.065(2) 0.063(2) 0.0379(16) -0.0058(15) -0.0018(15) 0.0067(18)
C49 0.049(2) 0.051(2) 0.062(2) -0.0088(16) 0.0026(15) 0.0015(16)
C24 0.068(2) 0.050(2) 0.054(2) -0.0100(16) 0.0189(16) -0.0150(17)
C25 0.061(2) 0.058(2) 0.0511(19) -0.0058(16) 0.0013(15) 0.0137(18)
C19 0.079(2) 0.058(2) 0.0425(18) -0.0149(15) 0.0098(16) -0.0130(18)
C15 0.060(2) 0.061(2) 0.0484(18) -0.0050(16) -0.0039(15) 0.0129(18)
C16 0.072(2) 0.070(2) 0.0368(17) -0.0048(16) -0.0035(15) 0.0077(19)
C34 0.078(3) 0.085(3) 0.051(2) -0.0159(19) 0.0179(18) -0.015(2)
C44 0.060(2) 0.070(3) 0.065(2) -0.0015(18) -0.0074(17) -0.0071(19)
C45 0.065(2) 0.057(2) 0.078(2) -0.0068(18) -0.0083(17) -0.0111(18)
C42 0.056(2) 0.075(3) 0.067(2) -0.0044(18) -0.0098(17) 0.0026(19)
C43 0.073(2) 0.064(2) 0.058(2) -0.0027(17) -0.0162(17) -0.0056(19)
C50 0.061(2) 0.073(3) 0.072(2) -0.0164(18) 0.0102(17) -0.016(2)
C53 0.068(3) 0.078(3) 0.078(2) -0.017(2) -0.0047(19) -0.001(2)
C20 0.107(3) 0.080(3) 0.053(2) -0.0201(19) 0.018(2) -0.021(2)
C33 0.070(2) 0.078(3) 0.0483(19) -0.0044(17) -0.0013(16) -0.011(2)
C51 0.074(3) 0.067(3) 0.070(2) -0.0152(18) 0.0019(18) -0.026(2)
C36 0.088(3) 0.074(3) 0.061(2) -0.0043(18) 0.0160(19) 0.031(2)
C52 0.078(3) 0.078(3) 0.063(2) -0.0169(19) -0.0026(18) 0.010(2)
C35 0.095(3) 0.085(3) 0.062(2) -0.014(2) 0.025(2) 0.017(2)
C23 0.083(3) 0.063(2) 0.075(2) -0.0114(19) 0.020(2) 0.001(2)
C21 0.108(3) 0.072(3) 0.074(3) -0.038(2) 0.040(2) -0.032(2)
C22 0.086(3) 0.061(3) 0.094(3) -0.020(2) 0.033(2) -0.012(2)
C46 0.075(3) 0.070(3) 0.107(3) -0.008(2) -0.016(2) -0.001(2)
C54 0.148(4) 0.101(4) 0.071(3) -0.009(2) 0.018(3) 0.043(3)
C47 0.094(3) 0.082(3) 0.140(4) -0.038(3) -0.014(3) 0.008(3)
C55 0.131(4) 0.137(5) 0.103(3) -0.037(3) 0.010(3) 0.040(4)
N2 0.0594(17) 0.0526(17) 0.0458(14) -0.0075(12) 0.0061(12) 0.0081(14)
N1 0.0671(18) 0.0574(18) 0.0447(15) -0.0110(13) 0.0095(13) -0.0005(15)
S2 0.0646(6) 0.0610(6) 0.0533(5) -0.0052(4) -0.0050(4) 0.0104(5)
S1 0.0951(8) 0.0786(7) 0.0430(5) -0.0085(4) 0.0009(4) 0.0031(6)

loop_
_atom_type_symbol
_atom_type_description
_atom_type_scat_dispersion_real
_atom_type_scat_dispersion_imag
_atom_type_scat_source
S S 0.1246 0.1234 'International Tables Vol C Tables 4.2.6.8 and 6.1.1.4'
N N 0.0061 0.0033 'International Tables Vol C Tables 4.2.6.8 and 6.1.1.4'
H H 0.0000 0.0000 'International Tables Vol C Tables 4.2.6.8 and 6.1.1.4'
C C 0.0033 0.0016 'International Tables Vol C Tables 4.2.6.8 and 6.1.1.4'

loop_
_geom_angle_atom_site_label_1
_geom_angle_atom_site_label_2
_geom_angle_atom_site_label_3
_geom_angle
C13 C8 C7 120.6(2)
C13 C8 H8 119.7
C7 C8 H8 119.7
C8 C7 C6 117.6(2)
C8 C7 C27 121.7(2)
C6 C7 C27 120.7(2)
C5 C12 C13 119.9(2)
C5 C12 C11 131.7(2)
C13 C12 C11 108.4(2)
C39 C27 C28 116.1(2)
C39 C27 C7 122.5(2)
C28 C27 C7 121.4(2)
C8 C13 C12 120.5(2)
C8 C13 C9 128.3(2)
C12 C13 C9 111.1(2)
C29 C30 C38 117.4(2)
C29 C30 C31 122.8(2)
C38 C30 C31 119.9(2)
N2 C31 C30 123.7(2)
N2 C31 S2 115.35(19)
C30 C31 S2 120.9(2)
C3 C2 C1 118.4(2)
C3 C2 C14 120.5(2)
C1 C2 C14 121.1(2)
C49 C48 C9 114.9(2)
C49 C48 H9D 108.6
C9 C48 H9D 108.6
C49 C48 H9E 108.6
C9 C48 H9E 108.6
H9D C48 H9E 107.5
C41 C40 C9 114.9(2)
C41 C40 H1D 108.5
C9 C40 H1D 108.5
C41 C40 H1E 108.5
C9 C40 H1E 108.5
H1D C40 H1E 107.5
C13 C9 C10 100.77(19)
C13 C9 C48 112.7(2)
C10 C9 C48 111.8(2)
C13 C9 C40 109.4(2)
C10 C9 C40 111.2(2)
C48 C9 C40 110.6(2)
C4 C11 C10 120.1(2)
C4 C11 C12 131.2(2)
C10 C11 C12 108.7(2)
C10 C1 C2 119.9(2)
C10 C1 H1 120.0
C2 C1 H1 120.0
C1 C10 C11 120.6(2)
C1 C10 C9 128.5(2)
C11 C10 C9 111.0(2)
C38 C39 C27 122.0(3)
C38 C39 H39 119.0
C27 C39 H39 119.0
C39 C38 C30 121.2(3)
C39 C38 H38 119.4
C30 C38 H38 119.4
C26 C14 C15 116.9(2)
C26 C14 C2 121.4(2)
C15 C14 C2 121.7(2)
C29 C28 C27 121.9(3)
C29 C28 H28 119.0
C27 C28 H28 119.0
C12 C5 C6 119.5(2)
C12 C5 H5 120.3
C6 C5 H5 120.3
C5 C6 C7 121.9(3)
C5 C6 H6 119.0
C7 C6 H6 119.0
C16 C17 C25 118.2(3)
C16 C17 C18 121.9(3)
C25 C17 C18 119.9(3)
C11 C4 C3 118.8(3)
C11 C4 H4 120.6
C3 C4 H4 120.6
C40 C41 C42 115.0(2)
C40 C41 H2D 108.5
C42 C41 H2D 108.5
C40 C41 H2E 108.5
C42 C41 H2E 108.5
H2D C41 H2E 107.5
C30 C29 C28 121.5(3)
C30 C29 H29 119.2
C28 C29 H29 119.2
N1 C18 C17 123.8(2)
N1 C18 S1 115.6(2)
C17 C18 S1 120.5(2)
C4 C3 C2 122.2(2)
C4 C3 H3 118.9
C2 C3 H3 118.9
C33 C32 C37 121.3(3)
C33 C32 S2 129.9(2)
C37 C32 S2 108.8(2)
C36 C37 N2 124.7(3)
C36 C37 C32 119.2(3)
N2 C37 C32 116.1(2)
C25 C26 C14 121.8(3)
C25 C26 H26 119.1
C14 C26 H26 119.1
C50 C49 C48 114.1(2)
C50 C49 H10D 108.7
C48 C49 H10D 108.7
C50 C49 H10E 108.7
C48 C49 H10E 108.7
H10D C49 H10E 107.6
N1 C24 C23 125.4(3)
N1 C24 C19 115.8(3)
C23 C24 C19 118.8(3)
C26 C25 C17 120.5(3)
C26 C25 H25 119.7
C17 C25 H25 119.7
C20 C19 C24 121.8(3)
C20 C19 S1 129.2(3)
C24 C19 S1 109.0(2)
C16 C15 C14 121.6(3)
C16 C15 H15 119.2
C14 C15 H15 119.2
C15 C16 C17 121.1(3)
C15 C16 H16 119.5
C17 C16 H16 119.5
C33 C34 C35 121.8(3)
C33 C34 H34 119.1
C35 C34 H34 119.1
C45 C44 C43 114.5(2)
C45 C44 H5D 108.6
C43 C44 H5D 108.6
C45 C44 H5E 108.6
C43 C44 H5E 108.6
H5D C44 H5E 107.6
C46 C45 C44 114.6(3)
C46 C45 H6D 108.6
C44 C45 H6D 108.6
C46 C45 H6E 108.6
C44 C45 H6E 108.6
H6D C45 H6E 107.6
C43 C42 C41 114.7(3)
C43 C42 H3D 108.6
C41 C42 H3D 108.6
C43 C42 H3E 108.6
C41 C42 H3E 108.6
H3D C42 H3E 107.6
C44 C43 C42 114.4(2)
C44 C43 H4D 108.7
C42 C43 H4D 108.7
C44 C43 H4E 108.7
C42 C43 H4E 108.7
H4D C43 H4E 107.6
C49 C50 C51 114.8(3)
C49 C50 H11D 108.6
C51 C50 H11D 108.6
C49 C50 H11E 108.6
C51 C50 H11E 108.6
H11D C50 H11E 107.6
C54 C53 C52 114.5(3)
C54 C53 H14D 108.6
C52 C53 H14D 108.6
C54 C53 H14E 108.6
C52 C53 H14E 108.6
H14D C53 H14E 107.6
C21 C20 C19 117.5(3)
C21 C20 H20 121.2
C19 C20 H20 121.2
C34 C33 C32 117.8(3)
C34 C33 H33 121.1
C32 C33 H33 121.1
C52 C51 C50 114.9(3)
C52 C51 H12D 108.6
C50 C51 H12D 108.6
C52 C51 H12E 108.6
C50 C51 H12E 108.6
H12D C51 H12E 107.5
C35 C36 C37 120.0(3)
C35 C36 H36 120.0
C37 C36 H36 120.0
C51 C52 C53 114.3(3)
C51 C52 H13D 108.7
C53 C52 H13D 108.7
C51 C52 H13E 108.7
C53 C52 H13E 108.7
H13D C52 H13E 107.6
C36 C35 C34 119.8(3)
C36 C35 H35 120.1
C34 C35 H35 120.1
C22 C23 C24 119.8(3)
C22 C23 H23 120.1
C24 C23 H23 120.1
C20 C21 C22 121.5(3)
C20 C21 H21 119.2
C22 C21 H21 119.2
C23 C22 C21 120.6(4)
C23 C22 H22 119.7
C21 C22 H22 119.7
C45 C46 C47 114.6(3)
C45 C46 H7D 108.6
C47 C46 H7D 108.6
C45 C46 H7E 108.6
C47 C46 H7E 108.6
H7D C46 H7E 107.6
C55 C54 C53 116.7(3)
C55 C54 H15D 108.1
C53 C54 H15D 108.1
C55 C54 H15E 108.1
C53 C54 H15E 108.1
H15D C54 H15E 107.3
C46 C47 H8D 109.5
C46 C47 H8E 109.5
H8D C47 H8E 109.5
C46 C47 H8F 109.5
H8D C47 H8F 109.5
H8E C47 H8F 109.5
C54 C55 H16D 109.5
C54 C55 H16E 109.5
H16D C55 H16E 109.5
C54 C55 H16F 109.5
H16D C55 H16F 109.5
H16E C55 H16F 109.5
C31 N2 C37 110.5(2)
C18 N1 C24 110.2(2)
C32 S2 C31 89.25(13)
C19 S1 C18 89.36(14)

loop_
_geom_bond_atom_site_label_1
_geom_bond_atom_site_label_2
_geom_bond_distance
C8 C13 1.376(3)
C8 C7 1.399(3)
C8 H8 0.9300
C7 C6 1.402(3)
C7 C27 1.485(3)
C12 C5 1.375(3)
C12 C13 1.396(3)
C12 C11 1.465(3)
C27 C39 1.388(3)
C27 C28 1.391(3)
C13 C9 1.525(3)
C30 C29 1.374(3)
C30 C38 1.384(3)
C30 C31 1.467(3)
C31 N2 1.291(3)
C31 S2 1.755(3)
C2 C3 1.385(3)
C2 C1 1.395(3)
C2 C14 1.485(3)
C48 C49 1.527(4)
C48 C9 1.534(4)
C48 H9D 0.9700
C48 H9E 0.9700
C40 C41 1.521(4)
C40 C9 1.545(4)
C40 H1D 0.9700
C40 H1E 0.9700
C9 C10 1.529(3)
C11 C4 1.379(3)
C11 C10 1.393(3)
C1 C10 1.382(3)
C1 H1 0.9300
C39 C38 1.377(3)
C39 H39 0.9300
C38 H38 0.9300
C14 C26 1.384(3)
C14 C15 1.389(4)
C28 C29 1.375(3)
C28 H28 0.9300
C5 C6 1.380(3)
C5 H5 0.9300
C6 H6 0.9300
C17 C16 1.376(4)
C17 C25 1.386(4)
C17 C18 1.469(4)
C4 C3 1.383(4)
C4 H4 0.9300
C41 C42 1.523(4)
C41 H2D 0.9700
C41 H2E 0.9700
C29 H29 0.9300
C18 N1 1.306(3)
C18 S1 1.744(3)
C3 H3 0.9300
C32 C33 1.385(4)
C32 C37 1.390(4)
C32 S2 1.728(3)
C37 C36 1.381(4)
C37 N2 1.383(3)
C26 C25 1.379(4)
C26 H26 0.9300
C49 C50 1.524(4)
C49 H10D 0.9700
C49 H10E 0.9700
C24 N1 1.383(3)
C24 C23 1.391(4)
C24 C19 1.396(4)
C25 H25 0.9300
C19 C20 1.391(4)
C19 S1 1.730(3)
C15 C16 1.375(4)
C15 H15 0.9300
C16 H16 0.9300
C34 C33 1.369(4)
C34 C35 1.381(4)
C34 H34 0.9300
C44 C45 1.508(4)
C44 C43 1.519(4)
C44 H5D 0.9700
C44 H5E 0.9700
C45 C46 1.504(4)
C45 H6D 0.9700
C45 H6E 0.9700
C42 C43 1.522(4)
C42 H3D 0.9700
C42 H3E 0.9700
C43 H4D 0.9700
C43 H4E 0.9700
C50 C51 1.525(4)
C50 H11D 0.9700
C50 H11E 0.9700
C53 C54 1.477(4)
C53 C52 1.516(4)
C53 H14D 0.9700
C53 H14E 0.9700
C20 C21 1.373(4)
C20 H20 0.9300
C33 H33 0.9300
C51 C52 1.498(4)
C51 H12D 0.9700
C51 H12E 0.9700
C36 C35 1.368(4)
C36 H36 0.9300
C52 H13D 0.9700
C52 H13E 0.9700
C35 H35 0.9300
C23 C22 1.366(4)
C23 H23 0.9300
C21 C22 1.386(5)
C21 H21 0.9300
C22 H22 0.9300
C46 C47 1.518(4)
C46 H7D 0.9700
C46 H7E 0.9700
C54 C55 1.460(4)
C54 H15D 0.9700
C54 H15E 0.9700
C47 H8D 0.9600
C47 H8E 0.9600
C47 H8F 0.9600
C55 H16D 0.9600
C55 H16E 0.9600
C55 H16F 0.9600

loop_
_geom_torsion_atom_site_label_1
_geom_torsion_atom_site_label_2
_geom_torsion_atom_site_label_3
_geom_torsion_atom_site_label_4
_geom_torsion
C13 C8 C7 C6 0.4(4)
C13 C8 C7 C27 -178.2(3)
C8 C7 C27 C39 -168.4(3)
C6 C7 C27 C39 13.0(4)
C8 C7 C27 C28 12.5(4)
C6 C7 C27 C28 -166.0(3)
C7 C8 C13 C12 -1.6(4)
C7 C8 C13 C9 176.0(3)
C5 C12 C13 C8 1.7(4)
C11 C12 C13 C8 -179.8(3)
C5 C12 C13 C9 -176.2(3)
C11 C12 C13 C9 2.3(3)
C29 C30 C31 N2 -165.4(3)
C38 C30 C31 N2 13.8(5)
C29 C30 C31 S2 15.6(4)
C38 C30 C31 S2 -165.2(2)
C8 C13 C9 C10 -179.8(3)
C12 C13 C9 C10 -2.0(3)
C8 C13 C9 C48 60.9(4)
C12 C13 C9 C48 -121.3(3)
C8 C13 C9 C40 -62.6(4)
C12 C13 C9 C40 115.2(3)
C49 C48 C9 C13 57.0(3)
C49 C48 C9 C10 -55.7(3)
C49 C48 C9 C40 179.8(2)
C41 C40 C9 C13 -62.2(3)
C41 C40 C9 C10 48.3(3)
C41 C40 C9 C48 173.2(2)
C5 C12 C11 C4 -4.1(6)
C13 C12 C11 C4 177.6(3)
C5 C12 C11 C10 176.7(3)
C13 C12 C11 C10 -1.6(3)
C3 C2 C1 C10 0.1(4)
C14 C2 C1 C10 -178.0(3)
C2 C1 C10 C11 -0.6(4)
C2 C1 C10 C9 178.7(3)
C4 C11 C10 C1 0.3(4)
C12 C11 C10 C1 179.6(3)
C4 C11 C10 C9 -179.0(3)
C12 C11 C10 C9 0.2(3)
C13 C9 C10 C1 -178.3(3)
C48 C9 C10 C1 -58.3(4)
C40 C9 C10 C1 65.9(4)
C13 C9 C10 C11 1.0(3)
C48 C9 C10 C11 121.0(3)
C40 C9 C10 C11 -114.8(3)
C28 C27 C39 C38 -0.1(5)
C7 C27 C39 C38 -179.2(3)
C27 C39 C38 C30 -0.2(5)
C29 C30 C38 C39 -0.1(5)
C31 C30 C38 C39 -179.4(3)
C3 C2 C14 C26 144.9(3)
C1 C2 C14 C26 -37.1(4)
C3 C2 C14 C15 -35.4(4)
C1 C2 C14 C15 142.6(3)
C39 C27 C28 C29 0.6(5)
C7 C27 C28 C29 179.7(3)
C13 C12 C5 C6 -0.7(5)
C11 C12 C5 C6 -178.8(3)
C12 C5 C6 C7 -0.5(5)
C8 C7 C6 C5 0.7(5)
C27 C7 C6 C5 179.2(3)
C10 C11 C4 C3 0.4(5)
C12 C11 C4 C3 -178.7(3)
C9 C40 C41 C42 155.6(2)
C38 C30 C29 C28 0.7(5)
C31 C30 C29 C28 179.9(3)
C27 C28 C29 C30 -0.9(5)
C16 C17 C18 N1 -174.0(3)
C25 C17 C18 N1 5.6(5)
C16 C17 C18 S1 8.1(4)
C25 C17 C18 S1 -172.3(2)
C11 C4 C3 C2 -0.9(5)
C1 C2 C3 C4 0.7(5)
C14 C2 C3 C4 178.8(3)
C33 C32 C37 C36 -1.3(5)
S2 C32 C37 C36 179.6(3)
C33 C32 C37 N2 179.1(3)
S2 C32 C37 N2 -0.1(4)
C15 C14 C26 C25 -0.4(5)
C2 C14 C26 C25 179.3(3)
C9 C48 C49 C50 172.7(2)
C14 C26 C25 C17 0.7(5)
C16 C17 C25 C26 -0.8(5)
C18 C17 C25 C26 179.5(3)
N1 C24 C19 C20 179.8(3)
C23 C24 C19 C20 0.2(5)
N1 C24 C19 S1 0.1(4)
C23 C24 C19 S1 -179.4(3)
C26 C14 C15 C16 0.2(5)
C2 C14 C15 C16 -179.5(3)
C14 C15 C16 C17 -0.3(5)
C25 C17 C16 C15 0.6(5)
C18 C17 C16 C15 -179.7(3)
C43 C44 C45 C46 -179.1(3)
C40 C41 C42 C43 -69.2(4)
C45 C44 C43 C42 -176.9(3)
C41 C42 C43 C44 -62.9(4)
C48 C49 C50 C51 -60.4(4)
C24 C19 C20 C21 -0.3(5)
S1 C19 C20 C21 179.3(3)
C35 C34 C33 C32 1.2(6)
C37 C32 C33 C34 0.0(5)
S2 C32 C33 C34 178.9(3)
C49 C50 C51 C52 -58.1(4)
N2 C37 C36 C35 -178.9(3)
C32 C37 C36 C35 1.5(6)
C50 C51 C52 C53 -179.2(3)
C54 C53 C52 C51 -176.3(3)
C37 C36 C35 C34 -0.4(6)
C33 C34 C35 C36 -1.0(6)
N1 C24 C23 C22 -179.3(3)
C19 C24 C23 C22 0.2(5)
C19 C20 C21 C22 0.0(6)
C24 C23 C22 C21 -0.5(6)
C20 C21 C22 C23 0.4(6)
C44 C45 C46 C47 178.8(3)
C52 C53 C54 C55 178.7(4)
C30 C31 N2 C37 -179.3(3)
S2 C31 N2 C37 -0.2(3)
C36 C37 N2 C31 -179.4(3)
C32 C37 N2 C31 0.2(4)
C17 C18 N1 C24 -177.5(3)
S1 C18 N1 C24 0.5(4)
C23 C24 N1 C18 179.1(3)
C19 C24 N1 C18 -0.4(4)
C33 C32 S2 C31 -179.1(3)
C37 C32 S2 C31 -0.1(2)
N2 C31 S2 C32 0.2(3)
C30 C31 S2 C32 179.2(3)
C20 C19 S1 C18 -179.5(3)
C24 C19 S1 C18 0.2(2)
N1 C18 S1 C19 -0.4(3)
C17 C18 S1 C19 177.7(3)

loop_
_cod_related_entry_id
_cod_related_entry_database
_cod_related_entry_code
1 ChemSpider 30661291
